data_4324638
loop_
_publ_author_name
'Jinsong Hu'
'Liangfang Huang'
'Xiaoqiang Yao'
'Ling Qin'
'Yizhi Li'
'Zijian Guo'
'Hegen Zheng'
'Ziling Xue'

_publ_section_title
;
 Six New Metal-Organic Frameworks Based on Polycarboxylate Acids and
 V-shaped Imidazole-Based Synthon: Syntheses, Crystal Structures, and
 Properties
;
_journal_name_full 'Inorganic Chemistry'
_journal_page_first 2404
_journal_page_last 2414
_journal_paper_doi 10.1021/ic102207n
_journal_volume 50
_journal_year 2011
_chemical_formula_moiety 'C26 H20 Cd N4 O7'
_chemical_formula_sum 'C26 H20 Cd N4 O7'
_chemical_formula_weight 612.86
_chemical_name_systematic
; 
 ? 
;
_space_group_IT_number 14
_symmetry_cell_setting monoclinic
_symmetry_space_group_name_Hall '-P 2yn'
_symmetry_space_group_name_H-M 'P 1 21/n 1'
_atom_sites_solution_hydrogens geom
_atom_sites_solution_primary direct
_atom_sites_solution_secondary difmap
_audit_creation_method SHELXL-97
_cell_angle_alpha 90.00
_cell_angle_beta 111.403(2)
_cell_angle_gamma 90.00
_cell_formula_units_Z 4
_cell_length_a 9.5126(10)
_cell_length_b 24.370(3)
_cell_length_c 11.7544(12)
_cell_measurement_reflns_used 6264
_cell_measurement_temperature 293(2)
_cell_measurement_theta_max 28.19
_cell_measurement_theta_min 2.37
_cell_volume 2537.0(5)
_computing_cell_refinement 'SMART (Bruker, 2000)'
_computing_data_collection 'SMART (Bruker, 2000)'
_computing_data_reduction 'SAINT (Bruker, 2000)'
_computing_molecular_graphics SHELXTL
_computing_publication_material SHELXTL
_computing_structure_refinement 'SHELXL-97 (Sheldrick, 1997)'
_computing_structure_solution 'SHELXS-97 (Sheldrick, 1990)'
_diffrn_ambient_temperature 293(2)
_diffrn_measured_fraction_theta_full 0.998
_diffrn_measured_fraction_theta_max 0.998
_diffrn_measurement_device_type 'CCD area detector'
_diffrn_measurement_method 'phi and omega scans'
_diffrn_radiation_monochromator graphite
_diffrn_radiation_source 'fine-focus sealed tube'
_diffrn_radiation_type MoK\a
_diffrn_radiation_wavelength 0.71073
_diffrn_reflns_av_R_equivalents 0.0317
_diffrn_reflns_av_sigmaI/netI 0.0309
_diffrn_reflns_limit_h_max 11
_diffrn_reflns_limit_h_min -10
_diffrn_reflns_limit_k_max 25
_diffrn_reflns_limit_k_min -28
_diffrn_reflns_limit_l_max 13
_diffrn_reflns_limit_l_min -13
_diffrn_reflns_number 12515
_diffrn_reflns_theta_full 25.00
_diffrn_reflns_theta_max 25.00
_diffrn_reflns_theta_min 2.04
_exptl_absorpt_coefficient_mu 0.914
_exptl_absorpt_correction_T_max 0.818
_exptl_absorpt_correction_T_min 0.774
_exptl_absorpt_correction_type multi-scan
_exptl_absorpt_process_details 'SADABS; Bruker, 2000'
_exptl_crystal_colour colorless
_exptl_crystal_density_diffrn 1.605
_exptl_crystal_description block
_exptl_crystal_F_000 1232
_exptl_crystal_size_max 0.28
_exptl_crystal_size_mid 0.24
_exptl_crystal_size_min 0.22
_refine_diff_density_max 1.138
_refine_diff_density_min -0.894
_refine_diff_density_rms 0.105
_refine_ls_extinction_method none
_refine_ls_goodness_of_fit_ref 1.095
_refine_ls_hydrogen_treatment constr
_refine_ls_matrix_type full
_refine_ls_number_parameters 347
_refine_ls_number_reflns 4462
_refine_ls_number_restraints 3
_refine_ls_restrained_S_all 1.095
_refine_ls_R_factor_all 0.0505
_refine_ls_R_factor_gt 0.0450
_refine_ls_shift/su_max 0.000
_refine_ls_shift/su_mean 0.000
_refine_ls_structure_factor_coef Fsqd
_refine_ls_weighting_details 'calc w=1/[\s^2^(Fo^2^)+(0.0757P)^2^+2.9237P] where P=(Fo^2^+2Fc^2^)/3'
_refine_ls_weighting_scheme calc
_refine_ls_wR_factor_gt 0.1290
_refine_ls_wR_factor_ref 0.1325
_reflns_number_gt 3948
_reflns_number_total 4462
_reflns_threshold_expression >2sigma(I)
_cod_data_source_file ic102207n_si_002_1.cif
_cod_data_source_block 1
_cod_original_sg_symbol_H-M 'P 21/n'
_cod_database_code 4324638

loop_
_symmetry_equiv_pos_as_xyz
'x, y, z'
'-x+1/2, y+1/2, -z+1/2'
'-x, -y, -z'
'x-1/2, -y-1/2, z-1/2'

loop_
_atom_site_label
_atom_site_type_symbol
_atom_site_fract_x
_atom_site_fract_y
_atom_site_fract_z
_atom_site_U_iso_or_equiv
_atom_site_adp_type
_atom_site_occupancy
_atom_site_symmetry_multiplicity
_atom_site_calc_flag
_atom_site_refinement_flags
C1 C 0.2037(6) 0.1954(2) 0.5303(4) 0.0485(12) Uani 1 1 d .
H1 H 0.2213 0.2115 0.4650 0.058 Uiso 1 1 calc R
C2 C 0.3064(6) 0.1898(2) 0.6431(4) 0.0518(13) Uani 1 1 d .
H2 H 0.4068 0.2009 0.6702 0.062 Uiso 1 1 calc R
C3 C 0.0927(6) 0.15676(19) 0.6360(4) 0.0440(11) Uani 1 1 d .
H3 H 0.0190 0.1409 0.6600 0.053 Uiso 1 1 calc R
C4 C 0.2956(6) 0.15205(19) 0.8372(4) 0.0461(12) Uani 1 1 d .
C5 C 0.4137(6) 0.1820(2) 0.9164(4) 0.0437(11) Uani 1 1 d .
H5 H 0.4545 0.2108 0.8864 0.052 Uiso 1 1 calc R
C6 C 0.4719(6) 0.1701(2) 1.0385(5) 0.0519(13) Uani 1 1 d .
H6 H 0.5531 0.1899 1.0912 0.062 Uiso 1 1 calc R
C7 C 0.4091(7) 0.1288(3) 1.0819(5) 0.0712(19) Uani 1 1 d .
C8 C 0.2893(9) 0.0999(3) 1.0065(6) 0.095(3) Uani 1 1 d .
H8 H 0.2456 0.0726 1.0379 0.114 Uiso 1 1 calc R
C9 C 0.2326(8) 0.1114(3) 0.8825(5) 0.080(2) Uani 1 1 d .
H9 H 0.1515 0.0914 0.8301 0.096 Uiso 1 1 calc R
C10 C 0.4050(8) 0.0855(3) 1.2641(5) 0.076(2) Uani 1 1 d U
C11 C 0.3206(12) 0.1095(3) 1.3171(10) 0.111(3) Uani 1 1 d U
H11 H 0.3014 0.1469 1.3064 0.133 Uiso 1 1 calc R
C12 C 0.2609(10) 0.0798(3) 1.3877(8) 0.096(2) Uani 1 1 d .
H12 H 0.2009 0.0968 1.4244 0.115 Uiso 1 1 calc R
C13 C 0.2905(7) 0.0246(2) 1.4037(5) 0.0567(13) Uani 1 1 d .
C14 C 0.3755(8) -0.0007(3) 1.3474(6) 0.0760(19) Uani 1 1 d .
H14 H 0.3946 -0.0381 1.3573 0.091 Uiso 1 1 calc R
C15 C 0.4335(9) 0.0304(3) 1.2746(6) 0.088(2) Uani 1 1 d U
H15 H 0.4902 0.0139 1.2342 0.106 Uiso 1 1 calc R
C16 C 0.2260(6) -0.05916(19) 1.4937(4) 0.0468(11) Uani 1 1 d .
H16 H 0.2470 -0.0842 1.4423 0.056 Uiso 1 1 calc R
C17 C 0.2015(10) 0.0175(3) 1.5768(7) 0.092(3) Uani 1 1 d .
H17 H 0.2016 0.0546 1.5959 0.111 Uiso 1 1 calc R
C18 C 0.1652(9) -0.0247(3) 1.6338(6) 0.084(2) Uani 1 1 d .
H18 H 0.1332 -0.0214 1.6994 0.101 Uiso 1 1 calc R
C19 C -0.3536(5) 0.22143(18) 0.4125(4) 0.0374(10) Uani 1 1 d .
C20 C -0.4719(5) 0.26030(17) 0.4186(4) 0.0355(9) Uani 1 1 d .
C21 C -0.5793(5) 0.27966(18) 0.3118(4) 0.0379(10) Uani 1 1 d .
H21 H -0.5805 0.2674 0.2365 0.045 Uiso 1 1 calc R
C22 C -0.6855(5) 0.3175(2) 0.3178(4) 0.0409(10) Uani 1 1 d .
C23 C -0.6857(6) 0.33470(19) 0.4291(4) 0.0438(11) Uani 1 1 d .
H23 H -0.7575 0.3599 0.4326 0.053 Uiso 1 1 calc R
C24 C -0.5792(5) 0.31457(19) 0.5360(4) 0.0386(10) Uani 1 1 d .
C25 C -0.4725(5) 0.27735(18) 0.5304(4) 0.0377(10) Uani 1 1 d .
H25 H -0.4009 0.2637 0.6021 0.045 Uiso 1 1 calc R
C26 C -0.5853(6) 0.3300(2) 0.6571(4) 0.0425(11) Uani 1 1 d .
Cd1 Cd -0.14417(4) 0.157964(13) 0.36302(3) 0.03711(15) Uani 1 1 d .
N1 N 0.0689(5) 0.17391(17) 0.5253(3) 0.0430(9) Uani 1 1 d .
N2 N 0.2353(5) 0.16470(15) 0.7103(3) 0.0424(9) Uani 1 1 d .
N3 N 0.2380(6) -0.00467(17) 1.4856(4) 0.0561(11) Uani 1 1 d .
N4 N 0.1815(5) -0.07287(17) 1.5823(4) 0.0498(10) Uani 1 1 d .
O1 O -0.3280(3) 0.21916(13) 0.3149(3) 0.0426(7) Uani 1 1 d .
O2 O -0.2807(4) 0.19246(14) 0.5036(3) 0.0475(8) Uani 1 1 d .
O3 O -0.6712(4) 0.36800(16) 0.6636(3) 0.0567(9) Uani 1 1 d .
O4 O -0.5109(4) 0.30220(15) 0.7485(3) 0.0521(9) Uani 1 1 d .
O5 O -0.7932(5) 0.33899(15) 0.2149(3) 0.0557(10) Uani 1 1 d .
H5A H -0.7874 0.3242 0.1541 0.083 Uiso 1 1 calc R
O6 O 0.4800(5) 0.11720(18) 1.2051(4) 0.089 Uani 1 1 d .
O7 O 0.145(3) 0.4630(5) 0.5189(13) 0.184(8) Uani 0.50 1 d P
H7A H 0.2285 0.4771 0.5219 0.276 Uiso 0.50 1 d PR
H7B H 0.0753 0.4728 0.4532 0.276 Uiso 0.50 1 d PR
O8 O 0.052(2) 0.9845(7) 0.9191(14) 0.200(9) Uani 0.50 1 d P
H8C H 0.0931 0.9912 0.9951 0.240 Uiso 0.50 1 d PR
H8D H 0.0629 0.9506 0.9080 0.240 Uiso 0.50 1 d PR

loop_
_atom_site_aniso_label
_atom_site_aniso_U_11
_atom_site_aniso_U_22
_atom_site_aniso_U_33
_atom_site_aniso_U_23
_atom_site_aniso_U_13
_atom_site_aniso_U_12
C1 0.048(3) 0.062(3) 0.033(2) 0.011(2) 0.013(2) -0.008(2)
C2 0.048(3) 0.067(3) 0.037(3) 0.008(2) 0.012(2) -0.017(2)
C3 0.043(3) 0.056(3) 0.032(2) -0.0004(19) 0.012(2) -0.010(2)
C4 0.055(3) 0.047(3) 0.030(2) 0.0052(19) 0.009(2) -0.011(2)
C5 0.048(3) 0.042(3) 0.037(3) 0.008(2) 0.010(2) -0.008(2)
C6 0.047(3) 0.062(3) 0.039(3) 0.006(2) 0.006(2) -0.017(2)
C7 0.076(4) 0.085(4) 0.035(3) 0.019(3) 0.000(3) -0.031(3)
C8 0.112(6) 0.100(5) 0.052(4) 0.028(3) 0.005(4) -0.054(5)
C9 0.092(5) 0.085(4) 0.041(3) 0.015(3) -0.002(3) -0.047(4)
C10 0.080(4) 0.082(4) 0.045(3) 0.032(3) -0.002(3) -0.035(3)
C11 0.150(8) 0.059(4) 0.139(8) 0.037(5) 0.072(7) -0.005(5)
C12 0.129(7) 0.048(4) 0.136(7) 0.025(4) 0.078(6) 0.008(4)
C13 0.070(4) 0.051(3) 0.049(3) 0.014(2) 0.022(3) -0.001(3)
C14 0.105(5) 0.068(4) 0.063(4) 0.022(3) 0.041(4) -0.004(4)
C15 0.109(6) 0.111(6) 0.054(4) 0.012(4) 0.042(4) -0.013(5)
C16 0.060(3) 0.041(3) 0.040(3) 0.002(2) 0.019(2) -0.002(2)
C17 0.155(8) 0.048(3) 0.113(6) -0.002(4) 0.096(6) 0.007(4)
C18 0.128(6) 0.063(4) 0.096(5) 0.002(3) 0.083(5) 0.009(4)
C19 0.039(2) 0.046(2) 0.027(2) -0.0077(18) 0.0116(18) -0.0083(19)
C20 0.038(2) 0.042(2) 0.028(2) -0.0029(17) 0.0144(18) -0.0052(18)
C21 0.045(2) 0.043(2) 0.028(2) -0.0041(18) 0.0164(19) -0.004(2)
C22 0.044(3) 0.049(3) 0.029(2) -0.0008(19) 0.0115(19) 0.001(2)
C23 0.050(3) 0.047(3) 0.039(3) -0.003(2) 0.022(2) 0.006(2)
C24 0.044(3) 0.045(2) 0.029(2) -0.0062(18) 0.0166(19) -0.004(2)
C25 0.041(2) 0.047(3) 0.025(2) -0.0013(18) 0.0134(18) -0.007(2)
C26 0.046(3) 0.054(3) 0.030(2) -0.009(2) 0.018(2) -0.010(2)
Cd1 0.0395(2) 0.0467(2) 0.0261(2) 0.00596(12) 0.01300(15) 0.00131(13)
N1 0.044(2) 0.053(2) 0.031(2) 0.0013(17) 0.0128(17) -0.0029(18)
N2 0.048(2) 0.048(2) 0.027(2) 0.0025(15) 0.0087(17) -0.0082(17)
N3 0.077(3) 0.040(2) 0.060(3) 0.0106(19) 0.035(2) 0.003(2)
N4 0.065(3) 0.047(2) 0.044(2) 0.0051(18) 0.027(2) -0.0010(19)
O1 0.0458(18) 0.0571(19) 0.0272(15) -0.0021(13) 0.0161(13) 0.0053(15)
O2 0.0507(19) 0.060(2) 0.0312(16) 0.0048(15) 0.0147(15) 0.0102(16)
O3 0.072(2) 0.065(2) 0.0397(19) -0.0058(17) 0.0291(18) 0.0149(19)
O4 0.059(2) 0.070(2) 0.0278(17) -0.0085(16) 0.0170(15) 0.0009(18)
O5 0.066(2) 0.067(2) 0.0304(18) 0.0023(15) 0.0134(17) 0.0242(18)
O6 0.084 0.088 0.050 0.027 -0.029 -0.036
O7 0.36(3) 0.095(9) 0.132(11) 0.028(8) 0.137(15) -0.001(12)
O8 0.28(2) 0.185(15) 0.129(12) -0.054(11) 0.070(13) -0.149(16)

loop_
_atom_type_symbol
_atom_type_description
_atom_type_scat_dispersion_real
_atom_type_scat_dispersion_imag
_atom_type_scat_source
C C 0.0033 0.0016 'International Tables Vol C Tables 4.2.6.8 and 6.1.1.4'
H H 0.0000 0.0000 'International Tables Vol C Tables 4.2.6.8 and 6.1.1.4'
N N 0.0061 0.0033 'International Tables Vol C Tables 4.2.6.8 and 6.1.1.4'
O O 0.0106 0.0060 'International Tables Vol C Tables 4.2.6.8 and 6.1.1.4'
Cd Cd -0.8075 1.2024 'International Tables Vol C Tables 4.2.6.8 and 6.1.1.4'

loop_
_geom_angle_atom_site_label_1
_geom_angle_atom_site_label_2
_geom_angle_atom_site_label_3
_geom_angle
_geom_angle_site_symmetry_1
_geom_angle_site_symmetry_3
C2 C1 N1 109.7(4) . .
C2 C1 H1 125.1 . .
N1 C1 H1 125.1 . .
C1 C2 N2 106.5(4) . .
C1 C2 H2 126.7 . .
N2 C2 H2 126.7 . .
N1 C3 N2 111.8(4) . .
N1 C3 H3 124.1 . .
N2 C3 H3 124.1 . .
C9 C4 C5 119.2(5) . .
C9 C4 N2 120.0(5) . .
C5 C4 N2 120.7(4) . .
C6 C5 C4 120.9(5) . .
C6 C5 H5 119.5 . .
C4 C5 H5 119.5 . .
C7 C6 C5 119.0(5) . .
C7 C6 H6 120.5 . .
C5 C6 H6 120.5 . .
C8 C7 C6 121.2(5) . .
C8 C7 O6 123.3(5) . .
C6 C7 O6 115.4(5) . .
C7 C8 C9 119.6(5) . .
C7 C8 H8 120.2 . .
C9 C8 H8 120.2 . .
C4 C9 C8 120.0(5) . .
C4 C9 H9 120.0 . .
C8 C9 H9 120.0 . .
C11 C10 C15 121.9(6) . .
C11 C10 O6 119.9(7) . .
C15 C10 O6 117.9(8) . .
C10 C11 C12 120.6(7) . .
C10 C11 H11 119.7 . .
C12 C11 H11 119.7 . .
C11 C12 C13 119.4(8) . .
C11 C12 H12 120.3 . .
C13 C12 H12 120.3 . .
C14 C13 C12 120.3(6) . .
C14 C13 N3 121.2(5) . .
C12 C13 N3 118.5(6) . .
C13 C14 C15 119.3(7) . .
C13 C14 H14 120.4 . .
C15 C14 H14 120.4 . .
C10 C15 C14 118.5(7) . .
C10 C15 H15 120.7 . .
C14 C15 H15 120.7 . .
N4 C16 N3 111.8(5) . .
N4 C16 H16 124.1 . .
N3 C16 H16 124.1 . .
C18 C17 N3 106.0(5) . .
C18 C17 H17 127.0 . .
N3 C17 H17 127.0 . .
C17 C18 N4 110.4(5) . .
C17 C18 H18 124.8 . .
N4 C18 H18 124.8 . .
O1 C19 O2 121.4(4) . .
O1 C19 C20 118.2(4) . .
O2 C19 C20 120.3(4) . .
O1 C19 Cd1 52.1(2) . .
O2 C19 Cd1 69.4(2) . .
C20 C19 Cd1 170.2(3) . .
C25 C20 C21 120.3(4) . .
C25 C20 C19 120.2(4) . .
C21 C20 C19 119.6(4) . .
C20 C21 C22 119.5(4) . .
C20 C21 H21 120.3 . .
C22 C21 H21 120.3 . .
O5 C22 C23 117.6(4) . .
O5 C22 C21 122.2(4) . .
C23 C22 C21 120.3(4) . .
C22 C23 C24 120.1(4) . .
C22 C23 H23 120.0 . .
C24 C23 H23 120.0 . .
C25 C24 C23 119.8(4) . .
C25 C24 C26 119.7(4) . .
C23 C24 C26 120.4(4) . .
C20 C25 C24 120.1(4) . .
C20 C25 H25 119.9 . .
C24 C25 H25 119.9 . .
O4 C26 O3 121.7(4) . .
O4 C26 C24 118.4(4) . .
O3 C26 C24 119.7(4) . .
O4 C26 Cd1 61.6(2) . 4_566
O3 C26 Cd1 60.8(2) . 4_566
C24 C26 Cd1 167.8(3) . 4_566
O1 Cd1 N4 120.35(14) . 3_557
O1 Cd1 N1 118.93(13) . .
N4 Cd1 N1 96.01(15) 3_557 .
O1 Cd1 O3 97.95(12) . 4_665
N4 Cd1 O3 93.78(14) 3_557 4_665
N1 Cd1 O3 128.91(14) . 4_665
O1 Cd1 O4 96.66(12) . 4_665
N4 Cd1 O4 135.83(14) 3_557 4_665
N1 Cd1 O4 84.70(13) . 4_665
O3 Cd1 O4 55.22(12) 4_665 4_665
O1 Cd1 O2 53.77(10) . .
N4 Cd1 O2 87.04(13) 3_557 .
N1 Cd1 O2 84.80(13) . .
O3 Cd1 O2 145.81(12) 4_665 .
O4 Cd1 O2 136.70(12) 4_665 .
O1 Cd1 C26 95.82(12) . 4_665
N4 Cd1 C26 117.78(15) 3_557 4_665
N1 Cd1 C26 108.94(15) . 4_665
O3 Cd1 C26 27.78(14) 4_665 4_665
O4 Cd1 C26 27.64(13) 4_665 4_665
O2 Cd1 C26 148.95(12) . 4_665
O1 Cd1 C19 26.68(11) . .
N4 Cd1 C19 104.93(14) 3_557 .
N1 Cd1 C19 102.80(13) . .
O3 Cd1 C19 122.61(13) 4_665 .
O4 Cd1 C19 118.01(13) 4_665 .
O2 Cd1 C19 27.09(11) . .
C26 Cd1 C19 122.27(13) 4_665 .
C3 N1 C1 105.2(4) . .
C3 N1 Cd1 124.3(3) . .
C1 N1 Cd1 130.0(3) . .
C3 N2 C2 106.7(4) . .
C3 N2 C4 125.5(4) . .
C2 N2 C4 127.7(4) . .
C16 N3 C17 106.7(5) . .
C16 N3 C13 127.1(5) . .
C17 N3 C13 126.0(5) . .
C16 N4 C18 105.0(4) . .
C16 N4 Cd1 126.8(3) . 3_557
C18 N4 Cd1 128.2(4) . 3_557
C19 O1 Cd1 101.2(3) . .
C19 O2 Cd1 83.5(2) . .
C26 O3 Cd1 91.4(3) . 4_566
C26 O4 Cd1 90.7(3) . 4_566
C22 O5 H5A 109.5 . .
C7 O6 C10 119.3(4) . .
H7A O7 H7B 109.5 . .
H8C O8 H8D 108.2 . .

loop_
_geom_bond_atom_site_label_1
_geom_bond_atom_site_label_2
_geom_bond_distance
_geom_bond_site_symmetry_2
C1 C2 1.336(7) .
C1 N1 1.366(6) .
C1 H1 0.9300 .
C2 N2 1.359(6) .
C2 H2 0.9300 .
C3 N1 1.305(6) .
C3 N2 1.333(7) .
C3 H3 0.9300 .
C4 C9 1.362(7) .
C4 C5 1.378(7) .
C4 N2 1.423(6) .
C5 C6 1.368(7) .
C5 H5 0.9300 .
C6 C7 1.361(7) .
C6 H6 0.9300 .
C7 C8 1.357(8) .
C7 O6 1.385(6) .
C8 C9 1.386(8) .
C8 H8 0.9300 .
C9 H9 0.9300 .
C10 C11 1.319(11) .
C10 C15 1.367(11) .
C10 O6 1.396(7) .
C11 C12 1.372(11) .
C11 H11 0.9300 .
C12 C13 1.372(8) .
C12 H12 0.9300 .
C13 C14 1.364(9) .
C13 N3 1.428(7) .
C14 C15 1.397(9) .
C14 H14 0.9300 .
C15 H15 0.9300 .
C16 N4 1.302(6) .
C16 N3 1.339(6) .
C16 H16 0.9300 .
C17 C18 1.341(9) .
C17 N3 1.353(8) .
C17 H17 0.9300 .
C18 N4 1.355(8) .
C18 H18 0.9300 .
C19 O1 1.257(5) .
C19 O2 1.259(5) .
C19 C20 1.493(6) .
C19 Cd1 2.747(4) .
C20 C25 1.380(6) .
C20 C21 1.381(6) .
C21 C22 1.388(6) .
C21 H21 0.9300 .
C22 O5 1.372(6) .
C22 C23 1.375(6) .
C23 C24 1.384(7) .
C23 H23 0.9300 .
C24 C25 1.381(6) .
C24 C26 1.495(6) .
C25 H25 0.9300 .
C26 O4 1.249(6) .
C26 O3 1.255(6) .
C26 Cd1 2.691(5) 4_566
Cd1 O1 2.209(3) .
Cd1 N4 2.238(4) 3_557
Cd1 N1 2.253(4) .
Cd1 O3 2.350(3) 4_665
Cd1 O4 2.368(3) 4_665
Cd1 O2 2.587(3) .
Cd1 C26 2.691(5) 4_665
N4 Cd1 2.238(4) 3_557
O3 Cd1 2.350(3) 4_566
O4 Cd1 2.368(3) 4_566
O5 H5A 0.8200 .
O7 H7A 0.8499 .
O7 H7B 0.8500 .
O8 H8C 0.8500 .
O8 H8D 0.8500 .
